data_4071706
loop_
_publ_author_name
'Yuki, Masahiro'
'Miyake, Yoshihiro'
'Nishibayashi, Yoshiaki'
'Wakiji, Issei'
'Hidai, Masanobu'

_publ_section_title
;
 Synthesis and Reactivity of Tungsten&#x2212; and
 Molybdenum&#x2212;Dinitrogen Complexes Bearing Ferrocenyldiphosphines
 toward Protonolysis
;
_journal_issue 15
_journal_name_full Organometallics
_journal_page_first 3947
_journal_paper_doi 10.1021/om800327j
_journal_volume 27
_journal_year 2008
_chemical_formula_moiety 'C46 H76 Fe2 N4 O2.50 P4 W '
_chemical_formula_sum 'C46 H76 Fe2 N4 O2.5 P4 W'
_chemical_formula_weight 1144.57
_space_group_IT_number 15
_symmetry_cell_setting monoclinic
_symmetry_Int_Tables_number 15
_symmetry_space_group_name_Hall '-C 2yc'
_symmetry_space_group_name_H-M 'C 1 2/c 1'
_cell_angle_alpha 90.0000
_cell_angle_beta 116.4261(9)
_cell_angle_gamma 90.0000
_cell_formula_units_Z 4
_cell_length_a 16.7672(9)
_cell_length_b 13.9265(6)
_cell_length_c 21.5321(10)
_cell_measurement_reflns_used 16714
_cell_measurement_temperature 173.1
_cell_measurement_theta_max 27.5
_cell_measurement_theta_min 2.5
_cell_volume 4502.6(4)
_computing_cell_refinement PROCESS-AUTO
_computing_data_collection PROCESS-AUTO
_computing_data_reduction CrystalStructure
_computing_publication_material 'CrystalStructure 3.8'
_computing_structure_refinement CRYSTALS
_computing_structure_solution 'DIRDIF99 (PATTY)'
_diffrn_detector_area_resol_mean 10.00
_diffrn_measured_fraction_theta_full 1.000
_diffrn_measured_fraction_theta_max 1.000
_diffrn_measurement_device_type 'Rigaku RAXIS-RAPID'
_diffrn_measurement_method \w
_diffrn_radiation_type 'Mo K\a'
_diffrn_radiation_wavelength 0.71069
_diffrn_reflns_av_R_equivalents 0.056
_diffrn_reflns_limit_h_max 21
_diffrn_reflns_limit_h_min -21
_diffrn_reflns_limit_k_max 18
_diffrn_reflns_limit_k_min -18
_diffrn_reflns_limit_l_max 27
_diffrn_reflns_limit_l_min -27
_diffrn_reflns_number 21335
_diffrn_reflns_theta_full 27.48
_diffrn_reflns_theta_max 27.48
_exptl_absorpt_coefficient_mu 3.374
_exptl_absorpt_correction_T_max 0.509
_exptl_absorpt_correction_T_min 0.263
_exptl_absorpt_correction_type multi-scan
_exptl_absorpt_process_details
;
    Higashi, T. (1995). Program for Absorption Correction.
    Rigaku Corporation, Tokyo, Japan.
;
_exptl_crystal_colour orange-yellow
_exptl_crystal_density_diffrn 1.688
_exptl_crystal_density_method 'not measured'
_exptl_crystal_description block
_exptl_crystal_F_000 2344.00
_exptl_crystal_size_max 0.25
_exptl_crystal_size_mid 0.20
_exptl_crystal_size_min 0.20
_refine_diff_density_max 1.66
_refine_diff_density_min -0.81
_refine_ls_extinction_method none
_refine_ls_goodness_of_fit_ref 1.034
_refine_ls_hydrogen_treatment refall
_refine_ls_number_parameters 286
_refine_ls_number_reflns 5155
_refine_ls_R_factor_gt 0.0357
_refine_ls_shift/su_max 0.0000
_refine_ls_structure_factor_coef Fsqd
_refine_ls_weighting_details 'w = 1/[0.0007Fo^2^ + 1.0000\s(Fo^2^)]/(4Fo^2^)'
_refine_ls_weighting_scheme calc
_refine_ls_wR_factor_ref 0.0883
_reflns_number_gt 4394
_reflns_number_total 5159
_reflns_threshold_expression F^2^>2.0\s(F^2^)
_cod_data_source_file om800327j-file003.cif
_cod_data_source_block '_cis-1'
_cod_original_formula_sum 'C46 H76 Fe2 N4 O2.50 P4 W '
_cod_database_code 4071706

loop_
_symmetry_equiv_pos_site_id
_symmetry_equiv_pos_as_xyz
1 +X,+Y,+Z
2 -X,+Y,1/2-Z
3 -X,-Y,-Z
4 +X,-Y,1/2+Z
5 1/2+X,1/2+Y,+Z
6 1/2-X,1/2+Y,1/2-Z
7 1/2-X,1/2-Y,-Z
8 1/2+X,1/2-Y,1/2+Z

loop_
_atom_site_label
_atom_site_type_symbol
_atom_site_fract_x
_atom_site_fract_y
_atom_site_fract_z
_atom_site_U_iso_or_equiv
_atom_site_adp_type
_atom_site_occupancy
_atom_site_symmetry_multiplicity
_atom_site_calc_flag
_atom_site_refinement_flags
W(1) W 0.0000 0.12060(2) 0.2500 0.02375(5) Uani 1.00 2 d S
Fe(1) Fe 0.00575(4) 0.32467(4) 0.08346(3) 0.02934(14) Uani 1.00 1 d .
P(1) P 0.11814(6) 0.23237(7) 0.25085(5) 0.0269(2) Uani 1.00 1 d .
P(2) P -0.05574(7) 0.10204(7) 0.12365(5) 0.0275(2) Uani 1.00 1 d .
N(1) N 0.0845(2) 0.0140(2) 0.26068(17) 0.0309(8) Uani 1.00 1 d .
N(2) N 0.1280(2) -0.0505(2) 0.26857(19) 0.0413(10) Uani 1.00 1 d .
C(1) C 0.0906(2) 0.3289(2) 0.1869(2) 0.0299(9) Uani 1.00 1 d .
C(2) C 0.0190(3) 0.3952(2) 0.1700(2) 0.0355(11) Uani 1.00 1 d .
C(3) C 0.0193(3) 0.4620(3) 0.1201(2) 0.0428(12) Uani 1.00 1 d .
C(4) C 0.0912(3) 0.4380(3) 0.1054(2) 0.0439(12) Uani 1.00 1 d .
C(5) C 0.1354(2) 0.3568(3) 0.1465(2) 0.0381(11) Uani 1.00 1 d .
C(6) C 0.1928(2) 0.3024(3) 0.3289(2) 0.0344(10) Uani 1.00 1 d .
C(7) C 0.2600(3) 0.3673(3) 0.3210(2) 0.0494(13) Uani 1.00 1 d .
C(8) C 0.2038(2) 0.1679(3) 0.2347(2) 0.0348(11) Uani 1.00 1 d .
C(9) C 0.2737(3) 0.1181(3) 0.2983(2) 0.0436(12) Uani 1.00 1 d .
C(10) C -0.0556(2) 0.1936(2) 0.06325(19) 0.0300(9) Uani 1.00 1 d .
C(11) C 0.0034(3) 0.2020(3) 0.0311(2) 0.0366(11) Uani 1.00 1 d .
C(12) C -0.0254(3) 0.2820(3) -0.0152(2) 0.0402(12) Uani 1.00 1 d .
C(13) C -0.1003(2) 0.3229(3) -0.0129(2) 0.0374(11) Uani 1.00 1 d .
C(14) C -0.1192(2) 0.2688(3) 0.0354(2) 0.0337(10) Uani 1.00 1 d .
C(15) C -0.1737(2) 0.0662(3) 0.0756(2) 0.0338(10) Uani 1.00 1 d .
C(16) C -0.2072(3) 0.0428(3) -0.0021(2) 0.0460(12) Uani 1.00 1 d .
C(17) C -0.0010(2) 0.0029(2) 0.0998(2) 0.0349(10) Uani 1.00 1 d .
C(18) C -0.0253(3) -0.0962(3) 0.1153(2) 0.0432(12) Uani 1.00 1 d .
C(19) C 0.2892(3) 0.2154(4) 0.0183(3) 0.0599(16) Uani 1.00 1 d .
C(20) C 0.3071(4) 0.1998(4) 0.0931(3) 0.0663(18) Uani 1.00 1 d .
C(21) C 0.3792(3) 0.1373(3) 0.1247(2) 0.0399(12) Uani 1.00 1 d .
C(22) C 0.3952(4) 0.1155(4) 0.1927(3) 0.076(2) Uani 1.00 1 d .
C(23) C 0.4527(4) 0.1907(4) 0.2453(3) 0.076(2) Uani 1.00 1 d .
H(1) H -0.0232 0.3953 0.1896 0.042 Uiso 1.00 1 c R
H(2) H -0.0219 0.5148 0.0996 0.048 Uiso 1.00 1 c R
H(3) H 0.1071 0.4709 0.0728 0.051 Uiso 1.00 1 c R
H(4) H 0.1872 0.3254 0.1466 0.045 Uiso 1.00 1 c R
H(5) H 0.1554 0.3427 0.3418 0.041 Uiso 1.00 1 c R
H(6) H 0.2252 0.2574 0.3661 0.041 Uiso 1.00 1 c R
H(7) H 0.3147 0.3317 0.3331 0.059 Uiso 1.00 1 c R
H(8) H 0.2722 0.4227 0.3511 0.059 Uiso 1.00 1 c R
H(9) H 0.2362 0.3883 0.2732 0.059 Uiso 1.00 1 c R
H(10) H 0.1745 0.1199 0.1991 0.043 Uiso 1.00 1 c R
H(11) H 0.2335 0.2143 0.2185 0.043 Uiso 1.00 1 c R
H(12) H 0.3227 0.1619 0.3230 0.053 Uiso 1.00 1 c R
H(13) H 0.2958 0.0619 0.2841 0.053 Uiso 1.00 1 c R
H(14) H 0.2475 0.0986 0.3283 0.053 Uiso 1.00 1 c R
H(15) H 0.0535 0.1603 0.0394 0.046 Uiso 1.00 1 c R
H(16) H 0.0026 0.3047 -0.0433 0.050 Uiso 1.00 1 c R
H(17) H -0.1343 0.3774 -0.0396 0.042 Uiso 1.00 1 c R
H(18) H -0.1673 0.2812 0.0477 0.039 Uiso 1.00 1 c R
H(19) H -0.0188 0.0068 0.0504 0.044 Uiso 1.00 1 c R
H(20) H 0.0630 0.0107 0.1251 0.044 Uiso 1.00 1 c R
H(21) H 0.0168 -0.1150 0.1619 0.053 Uiso 1.00 1 c R
H(22) H -0.0235 -0.1424 0.0823 0.053 Uiso 1.00 1 c R
H(23) H -0.0848 -0.0942 0.1121 0.053 Uiso 1.00 1 c R
H(24) H -0.1821 0.0089 0.0977 0.038 Uiso 1.00 1 c R
H(25) H -0.2100 0.1178 0.0795 0.038 Uiso 1.00 1 c R
H(26) H -0.2305 0.1009 -0.0289 0.052 Uiso 1.00 1 c R
H(27) H -0.2541 -0.0051 -0.0159 0.052 Uiso 1.00 1 c R
H(28) H -0.1586 0.0183 -0.0103 0.052 Uiso 1.00 1 c R

loop_
_atom_site_aniso_label
_atom_site_aniso_U_11
_atom_site_aniso_U_22
_atom_site_aniso_U_33
_atom_site_aniso_U_12
_atom_site_aniso_U_13
_atom_site_aniso_U_23
W(1) 0.02572(12) 0.02454(12) 0.02246(12) 0.0000 0.01204(9) 0.0000
Fe(1) 0.0333(3) 0.0281(2) 0.0264(2) -0.0024(2) 0.0131(2) 0.0013(2)
P(1) 0.0263(4) 0.0295(5) 0.0249(4) -0.0010(3) 0.0114(4) 0.0006(4)
P(2) 0.0316(5) 0.0273(5) 0.0236(4) -0.0019(3) 0.0124(4) -0.0010(3)
N(1) 0.0359(17) 0.0291(17) 0.0295(16) 0.0023(14) 0.0161(14) -0.0018(14)
N(2) 0.048(2) 0.038(2) 0.042(2) 0.0104(17) 0.0229(17) 0.0026(16)
C(1) 0.0290(19) 0.031(2) 0.0278(19) -0.0036(15) 0.0105(16) -0.0017(16)
C(2) 0.043(2) 0.033(2) 0.029(2) -0.0014(17) 0.0140(18) -0.0039(16)
C(3) 0.053(2) 0.027(2) 0.039(2) -0.0001(19) 0.012(2) 0.0025(18)
C(4) 0.052(2) 0.038(2) 0.036(2) -0.015(2) 0.015(2) 0.0032(19)
C(5) 0.035(2) 0.042(2) 0.036(2) -0.0067(18) 0.0143(18) 0.0040(19)
C(6) 0.036(2) 0.040(2) 0.0263(19) -0.0040(18) 0.0124(16) -0.0012(17)
C(7) 0.044(2) 0.065(3) 0.037(2) -0.026(2) 0.016(2) -0.009(2)
C(8) 0.033(2) 0.040(2) 0.036(2) 0.0035(17) 0.0194(18) 0.0038(18)
C(9) 0.036(2) 0.051(2) 0.044(2) 0.010(2) 0.018(2) 0.009(2)
C(10) 0.036(2) 0.030(2) 0.0228(17) -0.0063(16) 0.0123(16) -0.0036(16)
C(11) 0.049(2) 0.032(2) 0.034(2) -0.0051(18) 0.0235(19) -0.0049(17)
C(12) 0.056(2) 0.038(2) 0.031(2) -0.010(2) 0.022(2) -0.0011(18)
C(13) 0.041(2) 0.036(2) 0.0266(19) -0.0059(18) 0.0082(18) 0.0020(17)
C(14) 0.032(2) 0.036(2) 0.030(2) -0.0038(17) 0.0113(16) 0.0002(17)
C(15) 0.031(2) 0.033(2) 0.0312(19) -0.0076(17) 0.0081(16) -0.0036(17)
C(16) 0.050(2) 0.047(2) 0.034(2) -0.009(2) 0.012(2) -0.006(2)
C(17) 0.044(2) 0.033(2) 0.032(2) 0.0008(18) 0.0208(18) -0.0070(17)
C(18) 0.054(2) 0.030(2) 0.047(2) 0.0002(19) 0.024(2) -0.0026(19)
C(19) 0.053(3) 0.054(3) 0.070(3) -0.000(2) 0.026(2) -0.001(2)
C(20) 0.069(3) 0.069(3) 0.066(3) 0.000(3) 0.034(3) -0.001(3)
C(21) 0.038(2) 0.048(2) 0.034(2) 0.0108(19) 0.0164(19) 0.0014(19)
C(22) 0.083(4) 0.073(4) 0.077(4) 0.007(3) 0.040(3) -0.009(3)
C(23) 0.081(4) 0.077(4) 0.075(4) -0.016(3) 0.038(3) -0.019(3)

loop_
_atom_type_symbol
_atom_type_description
_atom_type_scat_dispersion_real
_atom_type_scat_dispersion_imag
_atom_type_scat_source
C C 0.003 0.002
;
International Tables for Crystallography
(1992, Vol. C, Tables 4.2.6.8 and 6.1.1.4)
;
H H 0.000 0.000
;
International Tables for Crystallography
(1992, Vol. C, Table 6.1.1.4)
;
N N 0.006 0.003
;
International Tables for Crystallography
(1992, Vol. C, Tables 4.2.6.8 and 6.1.1.4)
;
Fe Fe 0.346 0.844
;
International Tables for Crystallography
(1992, Vol. C, Tables 4.2.6.8 and 6.1.1.4)
;
P P 0.102 0.094
;
International Tables for Crystallography
(1992, Vol. C, Tables 4.2.6.8 and 6.1.1.4)
;
W W -0.849 6.872
;
International Tables for Crystallography
(1992, Vol. C, Tables 4.2.6.8 and 6.1.1.4)
;
O O 0.011 0.006
;
International Tables for Crystallography
(1992, Vol. C, Tables 4.2.6.8 and 6.1.1.4)
;

loop_
_geom_angle_atom_site_label_1
_geom_angle_atom_site_label_2
_geom_angle_atom_site_label_3
_geom_angle
_geom_angle_publ_flag
_geom_angle_site_symmetry_1
_geom_angle_site_symmetry_3
P(1) W(1) P(1) 103.45(3) yes . 2_555
P(1) W(1) P(2) 89.05(3) yes . .
P(1) W(1) P(2) 98.42(3) yes . 2_555
P(1) W(1) N(1) 86.73(10) yes . .
P(1) W(1) N(1) 168.40(12) yes . 2_555
P(1) W(1) P(2) 98.42(3) yes 2_555 .
P(1) W(1) P(2) 89.05(3) yes 2_555 2_555
P(1) W(1) N(1) 168.40(12) yes 2_555 .
P(1) W(1) N(1) 86.73(11) yes 2_555 2_555
P(2) W(1) P(2) 167.96(3) yes . 2_555
P(2) W(1) N(1) 87.14(10) yes . .
P(2) W(1) N(1) 83.90(10) yes . 2_555
P(2) W(1) N(1) 83.90(10) yes 2_555 .
P(2) W(1) N(1) 87.14(10) yes 2_555 2_555
N(1) W(1) N(1) 83.74(14) yes . 2_555
C(1) Fe(1) C(2) 41.04(16) yes . .
C(1) Fe(1) C(3) 69.40(15) yes . .
C(1) Fe(1) C(4) 69.43(17) yes . .
C(1) Fe(1) C(5) 41.2(2) yes . .
C(1) Fe(1) C(10) 107.37(15) yes . .
C(1) Fe(1) C(11) 117.41(15) yes . .
C(1) Fe(1) C(12) 151.25(19) yes . .
C(1) Fe(1) C(13) 167.4(2) yes . .
C(1) Fe(1) C(14) 128.79(19) yes . .
C(2) Fe(1) C(3) 40.95(19) yes . .
C(2) Fe(1) C(4) 68.6(2) yes . .
C(2) Fe(1) C(5) 68.5(2) yes . .
C(2) Fe(1) C(10) 117.78(19) yes . .
C(2) Fe(1) C(11) 151.73(16) yes . .
C(2) Fe(1) C(12) 166.22(16) yes . .
C(2) Fe(1) C(13) 128.87(19) yes . .
C(2) Fe(1) C(14) 108.6(2) yes . .
C(3) Fe(1) C(4) 40.6(2) yes . .
C(3) Fe(1) C(5) 68.60(18) yes . .
C(3) Fe(1) C(10) 151.3(2) yes . .
C(3) Fe(1) C(11) 166.0(2) yes . .
C(3) Fe(1) C(12) 127.48(18) yes . .
C(3) Fe(1) C(13) 107.45(16) yes . .
C(3) Fe(1) C(14) 117.85(18) yes . .
C(4) Fe(1) C(5) 40.90(16) yes . .
C(4) Fe(1) C(10) 167.02(19) yes . .
C(4) Fe(1) C(11) 128.0(2) yes . .
C(4) Fe(1) C(12) 107.1(2) yes . .
C(4) Fe(1) C(13) 116.64(17) yes . .
C(4) Fe(1) C(14) 150.70(16) yes . .
C(5) Fe(1) C(10) 128.68(16) yes . .
C(5) Fe(1) C(11) 107.77(18) yes . .
C(5) Fe(1) C(12) 117.5(2) yes . .
C(5) Fe(1) C(13) 150.2(2) yes . .
C(5) Fe(1) C(14) 167.47(17) yes . .
C(10) Fe(1) C(11) 41.4(2) yes . .
C(10) Fe(1) C(12) 69.29(18) yes . .
C(10) Fe(1) C(13) 69.20(15) yes . .
C(10) Fe(1) C(14) 40.81(15) yes . .
C(11) Fe(1) C(12) 41.05(16) yes . .
C(11) Fe(1) C(13) 68.57(16) yes . .
C(11) Fe(1) C(14) 68.59(18) yes . .
C(12) Fe(1) C(13) 40.1(2) yes . .
C(12) Fe(1) C(14) 68.2(2) yes . .
C(13) Fe(1) C(14) 40.98(19) yes . .
W(1) P(1) C(1) 121.02(12) yes . .
W(1) P(1) C(6) 122.80(16) yes . .
W(1) P(1) C(8) 111.89(14) yes . .
C(1) P(1) C(6) 97.91(17) yes . .
C(1) P(1) C(8) 99.9(2) yes . .
C(6) P(1) C(8) 99.06(19) yes . .
W(1) P(2) C(10) 126.42(12) yes . .
W(1) P(2) C(15) 115.59(16) yes . .
W(1) P(2) C(17) 113.12(12) yes . .
C(10) P(2) C(15) 97.53(18) yes . .
C(10) P(2) C(17) 99.6(2) yes . .
C(15) P(2) C(17) 100.49(19) yes . .
W(1) N(1) N(2) 174.2(4) yes . .
Fe(1) C(1) P(1) 128.3(2) yes . .
Fe(1) C(1) C(2) 69.1(2) yes . .
Fe(1) C(1) C(5) 69.2(2) yes . .
P(1) C(1) C(2) 124.6(3) yes . .
P(1) C(1) C(5) 129.1(3) yes . .
C(2) C(1) C(5) 106.3(3) yes . .
Fe(1) C(2) C(1) 69.9(2) yes . .
Fe(1) C(2) C(3) 70.0(2) yes . .
C(1) C(2) C(3) 109.2(4) yes . .
Fe(1) C(3) C(2) 69.0(2) yes . .
Fe(1) C(3) C(4) 69.6(2) yes . .
C(2) C(3) C(4) 107.7(3) yes . .
Fe(1) C(4) C(3) 69.7(2) yes . .
Fe(1) C(4) C(5) 69.3(2) yes . .
C(3) C(4) C(5) 107.9(4) yes . .
Fe(1) C(5) C(1) 69.7(2) yes . .
Fe(1) C(5) C(4) 69.8(2) yes . .
C(1) C(5) C(4) 108.9(4) yes . .
P(1) C(6) C(7) 116.5(3) yes . .
P(1) C(8) C(9) 113.9(3) yes . .
Fe(1) C(10) P(2) 129.29(19) yes . .
Fe(1) C(10) C(11) 69.1(2) yes . .
Fe(1) C(10) C(14) 69.2(2) yes . .
P(2) C(10) C(11) 128.2(3) yes . .
P(2) C(10) C(14) 125.3(3) yes . .
C(11) C(10) C(14) 106.5(3) yes . .
Fe(1) C(11) C(10) 69.6(2) yes . .
Fe(1) C(11) C(12) 69.4(2) yes . .
C(10) C(11) C(12) 107.9(4) yes . .
Fe(1) C(12) C(11) 69.5(2) yes . .
Fe(1) C(12) C(13) 70.3(2) yes . .
C(11) C(12) C(13) 108.8(4) yes . .
Fe(1) C(13) C(12) 69.6(2) yes . .
Fe(1) C(13) C(14) 69.1(2) yes . .
C(12) C(13) C(14) 107.7(3) yes . .
Fe(1) C(14) C(10) 70.0(2) yes . .
Fe(1) C(14) C(13) 69.9(2) yes . .
C(10) C(14) C(13) 109.2(4) yes . .
P(2) C(15) C(16) 116.6(3) yes . .
P(2) C(17) C(18) 113.7(4) yes . .
C(19) C(19) C(20) 110.7(5) yes 7_555 .
C(19) C(20) C(21) 109.0(5) yes . .
C(20) C(21) C(22) 111.5(5) yes . .
C(21) C(22) C(23) 112.9(6) yes . .
C(22) C(23) C(23) 112.3(6) yes . 2_655
Fe(1) C(2) H(1) 126.6 no . .
C(1) C(2) H(1) 125.8 no . .
C(3) C(2) H(1) 125.0 no . .
Fe(1) C(3) H(2) 126.9 no . .
C(2) C(3) H(2) 126.7 no . .
C(4) C(3) H(2) 125.7 no . .
Fe(1) C(4) H(3) 126.1 no . .
C(3) C(4) H(3) 125.8 no . .
C(5) C(4) H(3) 126.3 no . .
Fe(1) C(5) H(4) 126.3 no . .
C(1) C(5) H(4) 125.9 no . .
C(4) C(5) H(4) 125.2 no . .
P(1) C(6) H(5) 107.5 no . .
P(1) C(6) H(6) 108.2 no . .
C(7) C(6) H(5) 107.2 no . .
C(7) C(6) H(6) 107.8 no . .
H(5) C(6) H(6) 109.5 no . .
C(6) C(7) H(7) 109.1 no . .
C(6) C(7) H(8) 110.3 no . .
C(6) C(7) H(9) 109.0 no . .
H(7) C(7) H(8) 109.5 no . .
H(7) C(7) H(9) 109.5 no . .
H(8) C(7) H(9) 109.5 no . .
P(1) C(8) H(10) 108.7 no . .
P(1) C(8) H(11) 108.1 no . .
C(9) C(8) H(10) 108.3 no . .
C(9) C(8) H(11) 108.3 no . .
H(10) C(8) H(11) 109.5 no . .
C(8) C(9) H(12) 109.5 no . .
C(8) C(9) H(13) 109.6 no . .
C(8) C(9) H(14) 109.4 no . .
H(12) C(9) H(13) 109.5 no . .
H(12) C(9) H(14) 109.5 no . .
H(13) C(9) H(14) 109.5 no . .
Fe(1) C(11) H(15) 126.7 no . .
C(10) C(11) H(15) 125.9 no . .
C(12) C(11) H(15) 126.2 no . .
Fe(1) C(12) H(16) 125.8 no . .
C(11) C(12) H(16) 125.7 no . .
C(13) C(12) H(16) 125.5 no . .
Fe(1) C(13) H(17) 127.4 no . .
C(12) C(13) H(17) 126.7 no . .
C(14) C(13) H(17) 125.6 no . .
Fe(1) C(14) H(18) 125.8 no . .
C(10) C(14) H(18) 125.1 no . .
C(13) C(14) H(18) 125.8 no . .
P(2) C(15) H(24) 107.5 no . .
P(2) C(15) H(25) 108.0 no . .
C(16) C(15) H(24) 107.2 no . .
C(16) C(15) H(25) 108.1 no . .
H(24) C(15) H(25) 109.5 no . .
C(15) C(16) H(26) 109.0 no . .
C(15) C(16) H(27) 109.5 no . .
C(15) C(16) H(28) 109.9 no . .
H(26) C(16) H(27) 109.5 no . .
H(26) C(16) H(28) 109.5 no . .
H(27) C(16) H(28) 109.5 no . .
P(2) C(17) H(19) 108.2 no . .
P(2) C(17) H(20) 108.8 no . .
C(18) C(17) H(19) 108.1 no . .
C(18) C(17) H(20) 108.4 no . .
H(19) C(17) H(20) 109.5 no . .
C(17) C(18) H(21) 109.3 no . .
C(17) C(18) H(22) 110.1 no . .
C(17) C(18) H(23) 109.1 no . .
H(21) C(18) H(22) 109.5 no . .
H(21) C(18) H(23) 109.5 no . .
H(22) C(18) H(23) 109.5 no . .

loop_
_geom_bond_atom_site_label_1
_geom_bond_atom_site_label_2
_geom_bond_distance
_geom_bond_publ_flag
_geom_bond_site_symmetry_2
W(1) P(1) 2.5129(10) yes .
W(1) P(1) 2.5129(10) yes 2_555
W(1) P(2) 2.4655(10) yes .
W(1) P(2) 2.4655(10) yes 2_555
W(1) N(1) 1.994(3) yes .
W(1) N(1) 1.994(3) yes 2_555
Fe(1) C(1) 2.041(3) yes .
Fe(1) C(2) 2.030(4) yes .
Fe(1) C(3) 2.043(4) yes .
Fe(1) C(4) 2.041(4) yes .
Fe(1) C(5) 2.035(4) yes .
Fe(1) C(10) 2.044(3) yes .
Fe(1) C(11) 2.037(4) yes .
Fe(1) C(12) 2.037(4) yes .
Fe(1) C(13) 2.045(3) yes .
Fe(1) C(14) 2.034(3) yes .
P(1) C(1) 1.831(4) yes .
P(1) C(6) 1.862(3) yes .
P(1) C(8) 1.853(5) yes .
P(2) C(10) 1.823(4) yes .
P(2) C(15) 1.846(3) yes .
P(2) C(17) 1.853(4) yes .
N(1) N(2) 1.121(5) yes .
C(1) C(2) 1.427(6) yes .
C(1) C(5) 1.433(7) yes .
C(2) C(3) 1.425(6) yes .
C(3) C(4) 1.418(8) yes .
C(4) C(5) 1.424(6) yes .
C(6) C(7) 1.512(7) yes .
C(8) C(9) 1.517(5) yes .
C(10) C(11) 1.441(7) yes .
C(10) C(14) 1.422(5) yes .
C(11) C(12) 1.428(5) yes .
C(12) C(13) 1.400(7) yes .
C(13) C(14) 1.428(7) yes .
C(15) C(16) 1.544(6) yes .
C(17) C(18) 1.517(6) yes .
C(19) C(19) 1.536(7) yes 7_555
C(19) C(20) 1.517(9) yes .
C(20) C(21) 1.397(7) yes .
C(21) C(22) 1.401(9) yes .
C(22) C(23) 1.528(8) yes .
C(23) C(23) 1.505(10) yes 2_655
C(2) H(1) 0.970 no .
C(3) H(2) 0.970 no .
C(4) H(3) 0.970 no .
C(5) H(4) 0.970 no .
C(6) H(5) 0.970 no .
C(6) H(6) 0.970 no .
C(7) H(7) 0.970 no .
C(7) H(8) 0.970 no .
C(7) H(9) 0.970 no .
C(8) H(10) 0.970 no .
C(8) H(11) 0.970 no .
C(9) H(12) 0.970 no .
C(9) H(13) 0.970 no .
C(9) H(14) 0.970 no .
C(11) H(15) 0.970 no .
C(12) H(16) 0.970 no .
C(13) H(17) 0.970 no .
C(14) H(18) 0.970 no .
C(15) H(24) 0.970 no .
C(15) H(25) 0.970 no .
C(16) H(26) 0.970 no .
C(16) H(27) 0.970 no .
C(16) H(28) 0.970 no .
C(17) H(19) 0.970 no .
C(17) H(20) 0.970 no .
C(18) H(21) 0.970 no .
C(18) H(22) 0.970 no .
C(18) H(23) 0.970 no .

loop_
_geom_contact_atom_site_label_1
_geom_contact_atom_site_label_2
_geom_contact_distance
_geom_contact_site_symmetry_2
N(2) C(7) 3.433(8) 6_545
C(3) C(21) 3.418(7) 5_455
C(4) C(9) 3.397(6) 6_555
C(7) N(2) 3.433(8) 6_555
C(9) C(4) 3.397(6) 6_545
C(21) C(3) 3.418(7) 5_545
N(2) H(4) 3.300 6_545
N(2) H(7) 3.206 6_545
N(2) H(9) 2.923 6_545
C(3) H(13) 3.181 6_555
C(3) H(16) 3.589 3_565
C(4) H(12) 3.494 6_555
C(4) H(13) 2.867 6_555
C(4) H(14) 3.304 6_555
C(4) H(17) 3.170 3_565
C(5) H(13) 3.193 6_555
C(6) H(26) 3.056 8_555
C(7) H(13) 3.386 6_555
C(7) H(20) 3.328 6_555
C(7) H(26) 3.196 8_555
C(9) H(3) 3.311 6_545
C(9) H(9) 3.522 6_545
C(9) H(17) 3.128 8_555
C(11) H(19) 3.465 3_555
C(11) H(22) 2.738 3_555
C(12) H(7) 3.547 8_454
C(12) H(12) 3.367 8_454
C(12) H(22) 2.755 3_555
C(13) H(3) 3.129 3_565
C(13) H(6) 3.133 8_454
C(13) H(12) 3.184 8_454
C(13) H(14) 3.411 8_454
C(13) H(25) 2.965 7_455
C(13) H(26) 3.500 7_455
C(14) H(6) 3.430 8_454
C(14) H(18) 3.287 7_455
C(14) H(25) 3.242 7_455
C(14) H(26) 3.058 7_455
C(15) H(17) 3.059 7_455
C(15) H(18) 3.518 7_455
C(16) H(5) 3.501 8_454
C(16) H(8) 3.062 8_454
C(16) H(17) 3.349 7_455
C(16) H(18) 3.092 7_455
C(17) H(15) 3.547 3_555
C(17) H(19) 3.398 3_555
C(18) H(7) 3.349 6_545
C(18) H(15) 3.275 3_555
C(18) H(16) 3.392 3_555
C(19) H(16) 3.298 7_555
C(19) H(22) 3.440 5_555
C(19) H(23) 3.432 5_555
C(19) H(27) 2.983 3_555
C(20) H(4) 3.241 .
C(20) H(11) 3.439 .
C(20) H(23) 3.319 5_555
C(20) H(27) 3.097 3_555
C(21) H(2) 2.596 5_545
C(21) H(16) 3.277 7_555
C(21) H(27) 2.983 3_555
C(22) H(1) 3.371 5_545
C(22) H(2) 3.223 5_545
C(22) H(11) 3.300 .
C(22) H(12) 3.579 .
C(22) H(13) 3.183 .
C(23) H(11) 3.474 .
C(23) H(12) 3.313 .
C(23) H(13) 3.579 .
C(23) H(21) 3.267 6_555
H(1) C(22) 3.371 5_455
H(2) C(21) 2.596 5_455
H(2) C(22) 3.223 5_455
H(2) H(3) 3.338 3_565
H(2) H(13) 3.554 6_555
H(2) H(16) 2.871 3_565
H(2) H(27) 3.369 7_455
H(3) C(9) 3.311 6_555
H(3) C(13) 3.129 3_565
H(3) H(2) 3.338 3_565
H(3) H(12) 3.338 6_555
H(3) H(13) 3.047 6_555
H(3) H(14) 3.003 6_555
H(3) H(16) 3.537 3_565
H(3) H(17) 2.339 3_565
H(3) H(24) 3.372 5_555
H(4) N(2) 3.300 6_555
H(4) C(20) 3.241 .
H(4) H(13) 3.574 6_555
H(5) C(16) 3.501 8_555
H(5) H(26) 2.699 8_555
H(5) H(27) 3.558 8_555
H(6) C(13) 3.133 8_555
H(6) C(14) 3.430 8_555
H(6) H(17) 2.990 8_555
H(6) H(18) 3.544 8_555
H(6) H(26) 2.840 8_555
H(7) N(2) 3.206 6_555
H(7) C(12) 3.547 8_555
H(7) C(18) 3.349 6_555
H(7) H(20) 3.095 6_555
H(7) H(21) 2.877 6_555
H(7) H(22) 3.167 6_555
H(7) H(26) 3.506 8_555
H(8) C(16) 3.062 8_555
H(8) H(10) 3.219 6_555
H(8) H(13) 3.253 6_555
H(8) H(20) 2.852 6_555
H(8) H(26) 2.625 8_555
H(8) H(27) 3.290 8_555
H(8) H(28) 2.802 8_555
H(9) N(2) 2.923 6_555
H(9) C(9) 3.522 6_555
H(9) H(10) 3.494 6_555
H(9) H(13) 2.658 6_555
H(9) H(20) 3.532 6_555
H(10) H(8) 3.219 6_545
H(10) H(9) 3.494 6_545
H(11) C(20) 3.439 .
H(11) C(22) 3.300 .
H(11) C(23) 3.474 .
H(12) C(4) 3.494 6_545
H(12) C(12) 3.367 8_555
H(12) C(13) 3.184 8_555
H(12) C(22) 3.579 .
H(12) C(23) 3.313 .
H(12) H(3) 3.338 6_545
H(12) H(16) 3.142 8_555
H(12) H(17) 2.770 8_555
H(13) C(3) 3.181 6_545
H(13) C(4) 2.867 6_545
H(13) C(5) 3.193 6_545
H(13) C(7) 3.386 6_545
H(13) C(22) 3.183 .
H(13) C(23) 3.579 .
H(13) H(2) 3.554 6_545
H(13) H(3) 3.047 6_545
H(13) H(4) 3.574 6_545
H(13) H(8) 3.253 6_545
H(13) H(9) 2.658 6_545
H(13) H(17) 3.541 8_555
H(14) C(4) 3.304 6_545
H(14) C(13) 3.411 8_555
H(14) H(3) 3.003 6_545
H(14) H(17) 2.667 8_555
H(15) C(17) 3.547 3_555
H(15) C(18) 3.275 3_555
H(15) H(19) 2.915 3_555
H(15) H(22) 2.452 3_555
H(15) H(28) 3.267 3_555
H(16) C(3) 3.589 3_565
H(16) C(18) 3.392 3_555
H(16) C(19) 3.298 7_555
H(16) C(21) 3.277 7_555
H(16) H(2) 2.871 3_565
H(16) H(3) 3.537 3_565
H(16) H(12) 3.142 8_454
H(16) H(21) 3.588 3_555
H(16) H(22) 2.489 3_555
H(17) C(4) 3.170 3_565
H(17) C(9) 3.128 8_454
H(17) C(15) 3.059 7_455
H(17) C(16) 3.349 7_455
H(17) H(3) 2.339 3_565
H(17) H(6) 2.990 8_454
H(17) H(12) 2.770 8_454
H(17) H(13) 3.541 8_454
H(17) H(14) 2.667 8_454
H(17) H(24) 3.181 7_455
H(17) H(25) 2.357 7_455
H(17) H(26) 3.220 7_455
H(17) H(27) 3.175 7_455
H(18) C(14) 3.287 7_455
H(18) C(15) 3.518 7_455
H(18) C(16) 3.092 7_455
H(18) H(6) 3.544 8_454
H(18) H(18) 2.757 7_455
H(18) H(25) 2.949 7_455
H(18) H(26) 2.276 7_455
H(18) H(27) 3.335 7_455
H(19) C(11) 3.465 3_555
H(19) C(17) 3.398 3_555
H(19) H(15) 2.915 3_555
H(19) H(19) 2.523 3_555
H(19) H(20) 3.520 3_555
H(19) H(28) 3.465 3_555
H(20) C(7) 3.328 6_545
H(20) H(7) 3.095 6_545
H(20) H(8) 2.852 6_545
H(20) H(9) 3.532 6_545
H(20) H(19) 3.520 3_555
H(20) H(28) 3.516 3_555
H(21) C(23) 3.267 6_545
H(21) H(7) 2.877 6_545
H(21) H(16) 3.588 3_555
H(22) C(11) 2.738 3_555
H(22) C(12) 2.755 3_555
H(22) C(19) 3.440 5_445
H(22) H(7) 3.167 6_545
H(22) H(15) 2.452 3_555
H(22) H(16) 2.489 3_555
H(23) C(19) 3.432 5_445
H(23) C(20) 3.319 5_445
H(24) H(3) 3.372 5_445
H(24) H(17) 3.181 7_455
H(25) C(13) 2.965 7_455
H(25) C(14) 3.242 7_455
H(25) H(17) 2.357 7_455
H(25) H(18) 2.949 7_455
H(26) C(6) 3.056 8_454
H(26) C(7) 3.196 8_454
H(26) C(13) 3.500 7_455
H(26) C(14) 3.058 7_455
H(26) H(5) 2.699 8_454
H(26) H(6) 2.840 8_454
H(26) H(7) 3.506 8_454
H(26) H(8) 2.625 8_454
H(26) H(17) 3.220 7_455
H(26) H(18) 2.276 7_455
H(27) C(19) 2.983 3_555
H(27) C(20) 3.097 3_555
H(27) C(21) 2.983 3_555
H(27) H(2) 3.369 7_455
H(27) H(5) 3.558 8_454
H(27) H(8) 3.290 8_454
H(27) H(17) 3.175 7_455
H(27) H(18) 3.335 7_455
H(28) H(8) 2.802 8_454
H(28) H(15) 3.267 3_555
H(28) H(19) 3.465 3_555
H(28) H(20) 3.516 3_555
W(1) Fe(1) 4.6101(6) .

loop_
_geom_torsion_atom_site_label_1
_geom_torsion_atom_site_label_2
_geom_torsion_atom_site_label_3
_geom_torsion_atom_site_label_4
_geom_torsion
_geom_torsion_site_symmetry_1
_geom_torsion_site_symmetry_3
_geom_torsion_site_symmetry_4
P(1) W(1) P(1) C(1) -51.90(18) . 2_555 2_555
P(1) W(1) P(1) C(6) 73.45(16) . 2_555 2_555
P(1) W(1) P(1) C(8) -169.11(13) . 2_555 2_555
P(1) W(1) P(1) C(1) -51.90(18) 2_555 . .
P(1) W(1) P(1) C(6) 73.45(16) 2_555 . .
P(1) W(1) P(1) C(8) -169.11(13) 2_555 . .
P(1) W(1) P(2) C(10) -33.62(18) . . .
P(1) W(1) P(2) C(15) -155.89(15) . . .
P(1) W(1) P(2) C(17) 89.02(16) . . .
P(2) W(1) P(1) C(1) 46.53(17) . . .
P(2) W(1) P(1) C(6) 171.88(16) . . .
P(2) W(1) P(1) C(8) -70.68(13) . . .
P(1) W(1) P(2) C(10) 69.84(18) . 2_555 2_555
P(1) W(1) P(2) C(15) -52.43(15) . 2_555 2_555
P(1) W(1) P(2) C(17) -167.52(16) . 2_555 2_555
P(2) W(1) P(1) C(1) -142.94(17) 2_555 . .
P(2) W(1) P(1) C(6) -17.59(16) 2_555 . .
P(2) W(1) P(1) C(8) 99.85(13) 2_555 . .
P(1) W(1) N(1) N(2) 161(2) . . .
N(1) W(1) P(1) C(1) 133.7(2) . . .
N(1) W(1) P(1) C(6) -100.93(18) . . .
N(1) W(1) P(1) C(8) 16.51(16) . . .
P(1) W(1) N(1) N(2) 9(3) . 2_555 2_555
N(1) W(1) P(1) C(1) 99.0(4) 2_555 . .
N(1) W(1) P(1) C(6) -135.7(4) 2_555 . .
N(1) W(1) P(1) C(8) -18.2(4) 2_555 . .
P(1) W(1) P(2) C(10) 69.84(18) 2_555 . .
P(1) W(1) P(2) C(15) -52.43(15) 2_555 . .
P(1) W(1) P(2) C(17) -167.52(16) 2_555 . .
P(2) W(1) P(1) C(1) -142.94(17) . 2_555 2_555
P(2) W(1) P(1) C(6) -17.59(16) . 2_555 2_555
P(2) W(1) P(1) C(8) 99.85(13) . 2_555 2_555
P(1) W(1) P(2) C(10) -33.62(18) 2_555 2_555 2_555
P(1) W(1) P(2) C(15) -155.89(15) 2_555 2_555 2_555
P(1) W(1) P(2) C(17) 89.02(17) 2_555 2_555 2_555
P(2) W(1) P(1) C(1) 46.53(17) 2_555 2_555 2_555
P(2) W(1) P(1) C(6) 171.88(16) 2_555 2_555 2_555
P(2) W(1) P(1) C(8) -70.68(13) 2_555 2_555 2_555
P(1) W(1) N(1) N(2) 9(3) 2_555 . .
N(1) W(1) P(1) C(1) 99.0(4) . 2_555 2_555
N(1) W(1) P(1) C(6) -135.7(4) . 2_555 2_555
N(1) W(1) P(1) C(8) -18.2(4) . 2_555 2_555
P(1) W(1) N(1) N(2) 161(2) 2_555 2_555 2_555
N(1) W(1) P(1) C(1) 133.7(2) 2_555 2_555 2_555
N(1) W(1) P(1) C(6) -100.93(18) 2_555 2_555 2_555
N(1) W(1) P(1) C(8) 16.51(16) 2_555 2_555 2_555
P(2) W(1) P(2) C(10) -162.3(2) . 2_555 2_555
P(2) W(1) P(2) C(15) 75.4(2) . 2_555 2_555
P(2) W(1) P(2) C(17) -39.6(2) . 2_555 2_555
P(2) W(1) P(2) C(10) -162.3(2) 2_555 . .
P(2) W(1) P(2) C(15) 75.4(2) 2_555 . .
P(2) W(1) P(2) C(17) -39.6(2) 2_555 . .
P(2) W(1) N(1) N(2) -110(2) . . .
N(1) W(1) P(2) C(10) -120.4(2) . . .
N(1) W(1) P(2) C(15) 117.33(18) . . .
N(1) W(1) P(2) C(17) 2.25(19) . . .
P(2) W(1) N(1) N(2) 62(2) . 2_555 2_555
N(1) W(1) P(2) C(10) 155.6(2) 2_555 . .
N(1) W(1) P(2) C(15) 33.33(18) 2_555 . .
N(1) W(1) P(2) C(17) -81.75(19) 2_555 . .
P(2) W(1) N(1) N(2) 62(2) 2_555 . .
N(1) W(1) P(2) C(10) 155.6(2) . 2_555 2_555
N(1) W(1) P(2) C(15) 33.33(18) . 2_555 2_555
N(1) W(1) P(2) C(17) -81.75(19) . 2_555 2_555
P(2) W(1) N(1) N(2) -110(2) 2_555 2_555 2_555
N(1) W(1) P(2) C(10) -120.4(2) 2_555 2_555 2_555
N(1) W(1) P(2) C(15) 117.33(18) 2_555 2_555 2_555
N(1) W(1) P(2) C(17) 2.25(19) 2_555 2_555 2_555
N(1) W(1) N(1) N(2) -26(2) . 2_555 2_555
N(1) W(1) N(1) N(2) -26(2) 2_555 . .
C(1) Fe(1) C(2) C(3) 120.4(4) . . .
C(2) Fe(1) C(1) P(1) 118.2(4) . . .
C(2) Fe(1) C(1) C(5) -117.8(3) . . .
C(1) Fe(1) C(3) C(2) -37.2(2) . . .
C(1) Fe(1) C(3) C(4) 82.0(2) . . .
C(3) Fe(1) C(1) P(1) 155.3(4) . . .
C(3) Fe(1) C(1) C(2) 37.2(2) . . .
C(3) Fe(1) C(1) C(5) -80.7(2) . . .
C(1) Fe(1) C(4) C(3) -82.0(2) . . .
C(1) Fe(1) C(4) C(5) 37.4(3) . . .
C(4) Fe(1) C(1) P(1) -161.1(3) . . .
C(4) Fe(1) C(1) C(2) 80.7(2) . . .
C(4) Fe(1) C(1) C(5) -37.1(2) . . .
C(1) Fe(1) C(5) C(4) -120.3(4) . . .
C(5) Fe(1) C(1) P(1) -124.0(4) . . .
C(5) Fe(1) C(1) C(2) 117.8(3) . . .
C(1) Fe(1) C(10) P(2) 10.8(3) . . .
C(1) Fe(1) C(10) C(11) -112.0(2) . . .
C(1) Fe(1) C(10) C(14) 129.9(2) . . .
C(10) Fe(1) C(1) P(1) 5.6(3) . . .
C(10) Fe(1) C(1) C(2) -112.6(2) . . .
C(10) Fe(1) C(1) C(5) 129.6(2) . . .
C(1) Fe(1) C(11) C(10) 85.4(2) . . .
C(1) Fe(1) C(11) C(12) -155.3(2) . . .
C(11) Fe(1) C(1) P(1) -38.1(4) . . .
C(11) Fe(1) C(1) C(2) -156.2(2) . . .
C(11) Fe(1) C(1) C(5) 85.9(2) . . .
C(1) Fe(1) C(12) C(11) 50.5(5) . . .
C(1) Fe(1) C(12) C(13) 170.5(3) . . .
C(12) Fe(1) C(1) P(1) -72.9(5) . . .
C(12) Fe(1) C(1) C(2) 168.9(3) . . .
C(12) Fe(1) C(1) C(5) 51.1(4) . . .
C(1) Fe(1) C(13) C(12) -158.5(6) . . .
C(1) Fe(1) C(13) C(14) -39.2(8) . . .
C(13) Fe(1) C(1) P(1) 77.7(8) . . .
C(13) Fe(1) C(1) C(2) -40.5(8) . . .
C(13) Fe(1) C(1) C(5) -158.3(7) . . .
C(1) Fe(1) C(14) C(10) -69.8(3) . . .
C(1) Fe(1) C(14) C(13) 169.8(2) . . .
C(14) Fe(1) C(1) P(1) 45.6(4) . . .
C(14) Fe(1) C(1) C(2) -72.6(3) . . .
C(14) Fe(1) C(1) C(5) 169.6(2) . . .
C(2) Fe(1) C(3) C(4) 119.3(3) . . .
C(3) Fe(1) C(2) C(1) -120.4(4) . . .
C(2) Fe(1) C(4) C(3) -37.9(2) . . .
C(2) Fe(1) C(4) C(5) 81.5(3) . . .
C(4) Fe(1) C(2) C(1) -82.8(2) . . .
C(4) Fe(1) C(2) C(3) 37.6(2) . . .
C(2) Fe(1) C(5) C(1) 38.6(2) . . .
C(2) Fe(1) C(5) C(4) -81.7(3) . . .
C(5) Fe(1) C(2) C(1) -38.7(2) . . .
C(5) Fe(1) C(2) C(3) 81.7(2) . . .
C(2) Fe(1) C(10) P(2) -32.5(3) . . .
C(2) Fe(1) C(10) C(11) -155.2(2) . . .
C(2) Fe(1) C(10) C(14) 86.7(2) . . .
C(10) Fe(1) C(2) C(1) 84.8(2) . . .
C(10) Fe(1) C(2) C(3) -154.8(2) . . .
C(2) Fe(1) C(11) C(10) 51.5(4) . . .
C(2) Fe(1) C(11) C(12) 170.8(3) . . .
C(11) Fe(1) C(2) C(1) 49.0(5) . . .
C(11) Fe(1) C(2) C(3) 169.4(3) . . .
C(2) Fe(1) C(12) C(11) -161.4(7) . . .
C(2) Fe(1) C(12) C(13) -41.5(9) . . .
C(12) Fe(1) C(2) C(1) -157.2(8) . . .
C(12) Fe(1) C(2) C(3) -36.8(9) . . .
C(2) Fe(1) C(13) C(12) 168.3(2) . . .
C(2) Fe(1) C(13) C(14) -72.4(3) . . .
C(13) Fe(1) C(2) C(1) 169.6(2) . . .
C(13) Fe(1) C(2) C(3) -70.1(3) . . .
C(2) Fe(1) C(14) C(10) -111.2(2) . . .
C(2) Fe(1) C(14) C(13) 128.4(2) . . .
C(14) Fe(1) C(2) C(1) 128.3(2) . . .
C(14) Fe(1) C(2) C(3) -111.3(2) . . .
C(3) Fe(1) C(4) C(5) 119.3(4) . . .
C(4) Fe(1) C(3) C(2) -119.3(3) . . .
C(3) Fe(1) C(5) C(1) 82.8(2) . . .
C(3) Fe(1) C(5) C(4) -37.6(3) . . .
C(5) Fe(1) C(3) C(2) -81.5(2) . . .
C(5) Fe(1) C(3) C(4) 37.8(2) . . .
C(3) Fe(1) C(10) P(2) -67.9(4) . . .
C(3) Fe(1) C(10) C(11) 169.3(2) . . .
C(3) Fe(1) C(10) C(14) 51.3(4) . . .
C(10) Fe(1) C(3) C(2) 51.5(4) . . .
C(10) Fe(1) C(3) C(4) 170.8(2) . . .
C(3) Fe(1) C(11) C(10) -158.4(6) . . .
C(3) Fe(1) C(11) C(12) -39.1(7) . . .
C(11) Fe(1) C(3) C(2) -158.9(6) . . .
C(11) Fe(1) C(3) C(4) -39.7(7) . . .
C(3) Fe(1) C(12) C(11) 168.9(2) . . .
C(3) Fe(1) C(12) C(13) -71.1(3) . . .
C(12) Fe(1) C(3) C(2) 169.6(2) . . .
C(12) Fe(1) C(3) C(4) -71.1(3) . . .
C(3) Fe(1) C(13) C(12) 128.1(2) . . .
C(3) Fe(1) C(13) C(14) -112.6(2) . . .
C(13) Fe(1) C(3) C(2) 129.9(2) . . .
C(13) Fe(1) C(3) C(4) -110.8(2) . . .
C(3) Fe(1) C(14) C(10) -154.9(2) . . .
C(3) Fe(1) C(14) C(13) 84.8(3) . . .
C(14) Fe(1) C(3) C(2) 86.7(2) . . .
C(14) Fe(1) C(3) C(4) -154.0(2) . . .
C(4) Fe(1) C(5) C(1) 120.3(4) . . .
C(5) Fe(1) C(4) C(3) -119.3(4) . . .
C(4) Fe(1) C(10) P(2) 84.4(9) . . .
C(4) Fe(1) C(10) C(11) -38.4(8) . . .
C(4) Fe(1) C(10) C(14) -156.5(7) . . .
C(10) Fe(1) C(4) C(3) -159.9(7) . . .
C(10) Fe(1) C(4) C(5) -40.6(9) . . .
C(4) Fe(1) C(11) C(10) 169.8(2) . . .
C(4) Fe(1) C(11) C(12) -70.9(3) . . .
C(11) Fe(1) C(4) C(3) 168.7(2) . . .
C(11) Fe(1) C(4) C(5) -72.0(3) . . .
C(4) Fe(1) C(12) C(11) 128.8(2) . . .
C(4) Fe(1) C(12) C(13) -111.3(2) . . .
C(12) Fe(1) C(4) C(3) 128.2(2) . . .
C(12) Fe(1) C(4) C(5) -112.4(3) . . .
C(4) Fe(1) C(13) C(12) 85.2(3) . . .
C(4) Fe(1) C(13) C(14) -155.5(2) . . .
C(13) Fe(1) C(4) C(3) 86.0(3) . . .
C(13) Fe(1) C(4) C(5) -154.7(3) . . .
C(4) Fe(1) C(14) C(10) 169.4(4) . . .
C(4) Fe(1) C(14) C(13) 49.1(5) . . .
C(14) Fe(1) C(4) C(3) 52.3(5) . . .
C(14) Fe(1) C(4) C(5) 171.7(3) . . .
C(5) Fe(1) C(10) P(2) 51.3(4) . . .
C(5) Fe(1) C(10) C(11) -71.5(3) . . .
C(5) Fe(1) C(10) C(14) 170.5(2) . . .
C(10) Fe(1) C(5) C(1) -70.4(3) . . .
C(10) Fe(1) C(5) C(4) 169.2(3) . . .
C(5) Fe(1) C(11) C(10) 129.0(2) . . .
C(5) Fe(1) C(11) C(12) -111.7(3) . . .
C(11) Fe(1) C(5) C(1) -111.6(2) . . .
C(11) Fe(1) C(5) C(4) 128.1(3) . . .
C(5) Fe(1) C(12) C(11) 85.8(3) . . .
C(5) Fe(1) C(12) C(13) -154.3(2) . . .
C(12) Fe(1) C(5) C(1) -155.0(2) . . .
C(12) Fe(1) C(5) C(4) 84.6(3) . . .
C(5) Fe(1) C(13) C(12) 50.8(4) . . .
C(5) Fe(1) C(13) C(14) 170.1(3) . . .
C(13) Fe(1) C(5) C(1) 170.7(3) . . .
C(13) Fe(1) C(5) C(4) 50.3(5) . . .
C(5) Fe(1) C(14) C(10) -36.5(10) . . .
C(5) Fe(1) C(14) C(13) -156.9(8) . . .
C(14) Fe(1) C(5) C(1) -40.5(10) . . .
C(14) Fe(1) C(5) C(4) -160.9(8) . . .
C(10) Fe(1) C(11) C(12) 119.3(3) . . .
C(11) Fe(1) C(10) P(2) 122.8(3) . . .
C(11) Fe(1) C(10) C(14) -118.1(3) . . .
C(10) Fe(1) C(12) C(11) -38.0(2) . . .
C(10) Fe(1) C(12) C(13) 81.9(2) . . .
C(12) Fe(1) C(10) P(2) 160.5(3) . . .
C(12) Fe(1) C(10) C(11) 37.7(2) . . .
C(12) Fe(1) C(10) C(14) -80.3(2) . . .
C(10) Fe(1) C(13) C(12) -82.2(2) . . .
C(10) Fe(1) C(13) C(14) 37.1(2) . . .
C(13) Fe(1) C(10) P(2) -156.4(3) . . .
C(13) Fe(1) C(10) C(11) 80.8(2) . . .
C(13) Fe(1) C(10) C(14) -37.3(2) . . .
C(10) Fe(1) C(14) C(13) -120.3(3) . . .
C(14) Fe(1) C(10) P(2) -119.2(4) . . .
C(14) Fe(1) C(10) C(11) 118.1(3) . . .
C(11) Fe(1) C(12) C(13) 119.9(4) . . .
C(12) Fe(1) C(11) C(10) -119.3(3) . . .
C(11) Fe(1) C(13) C(12) -37.7(2) . . .
C(11) Fe(1) C(13) C(14) 81.6(2) . . .
C(13) Fe(1) C(11) C(10) -82.5(2) . . .
C(13) Fe(1) C(11) C(12) 36.9(3) . . .
C(11) Fe(1) C(14) C(10) 38.8(2) . . .
C(11) Fe(1) C(14) C(13) -81.5(2) . . .
C(14) Fe(1) C(11) C(10) -38.3(2) . . .
C(14) Fe(1) C(11) C(12) 81.0(2) . . .
C(12) Fe(1) C(13) C(14) 119.3(3) . . .
C(13) Fe(1) C(12) C(11) -119.9(4) . . .
C(12) Fe(1) C(14) C(10) 83.1(2) . . .
C(12) Fe(1) C(14) C(13) -37.2(2) . . .
C(14) Fe(1) C(12) C(11) -81.9(3) . . .
C(14) Fe(1) C(12) C(13) 38.0(2) . . .
C(13) Fe(1) C(14) C(10) 120.3(3) . . .
C(14) Fe(1) C(13) C(12) -119.3(3) . . .
W(1) P(1) C(1) Fe(1) -40.8(3) . . .
W(1) P(1) C(1) C(2) 48.7(3) . . .
W(1) P(1) C(1) C(5) -134.1(3) . . .
W(1) P(1) C(6) C(7) -179.5(2) . . .
W(1) P(1) C(8) C(9) -80.7(3) . . .
C(1) P(1) C(6) C(7) -44.3(3) . . .
C(6) P(1) C(1) Fe(1) -177.0(3) . . .
C(6) P(1) C(1) C(2) -87.5(3) . . .
C(6) P(1) C(1) C(5) 89.7(3) . . .
C(1) P(1) C(8) C(9) 150.0(3) . . .
C(8) P(1) C(1) Fe(1) 82.3(3) . . .
C(8) P(1) C(1) C(2) 171.8(3) . . .
C(8) P(1) C(1) C(5) -11.0(3) . . .
C(6) P(1) C(8) C(9) 50.2(3) . . .
C(8) P(1) C(6) C(7) 57.0(3) . . .
W(1) P(2) C(10) Fe(1) 10.5(3) . . .
W(1) P(2) C(10) C(11) 103.7(3) . . .
W(1) P(2) C(10) C(14) -80.4(3) . . .
W(1) P(2) C(15) C(16) -173.2(2) . . .
W(1) P(2) C(17) C(18) 69.2(2) . . .
C(10) P(2) C(15) C(16) 50.1(3) . . .
C(15) P(2) C(10) Fe(1) 140.2(3) . . .
C(15) P(2) C(10) C(11) -126.5(3) . . .
C(15) P(2) C(10) C(14) 49.3(3) . . .
C(10) P(2) C(17) C(18) -154.2(2) . . .
C(17) P(2) C(10) Fe(1) -117.7(3) . . .
C(17) P(2) C(10) C(11) -24.5(3) . . .
C(17) P(2) C(10) C(14) 151.3(3) . . .
C(15) P(2) C(17) C(18) -54.6(3) . . .
C(17) P(2) C(15) C(16) -51.1(3) . . .
Fe(1) C(1) C(2) C(3) -59.1(2) . . .
Fe(1) C(1) C(5) C(4) 58.9(2) . . .
P(1) C(1) C(2) Fe(1) -122.8(2) . . .
P(1) C(1) C(2) C(3) 178.1(2) . . .
P(1) C(1) C(5) Fe(1) 123.0(3) . . .
P(1) C(1) C(5) C(4) -178.1(2) . . .
C(2) C(1) C(5) Fe(1) -59.4(2) . . .
C(2) C(1) C(5) C(4) -0.5(4) . . .
C(5) C(1) C(2) Fe(1) 59.5(2) . . .
C(5) C(1) C(2) C(3) 0.3(4) . . .
Fe(1) C(2) C(3) C(4) -59.1(2) . . .
C(1) C(2) C(3) Fe(1) 59.1(2) . . .
C(1) C(2) C(3) C(4) -0.1(3) . . .
Fe(1) C(3) C(4) C(5) -59.0(2) . . .
C(2) C(3) C(4) Fe(1) 58.7(2) . . .
C(2) C(3) C(4) C(5) -0.3(4) . . .
Fe(1) C(4) C(5) C(1) -58.8(2) . . .
C(3) C(4) C(5) Fe(1) 59.3(2) . . .
C(3) C(4) C(5) C(1) 0.5(4) . . .
Fe(1) C(10) C(11) C(12) -59.1(2) . . .
Fe(1) C(10) C(14) C(13) 59.1(2) . . .
P(2) C(10) C(11) Fe(1) -124.2(2) . . .
P(2) C(10) C(11) C(12) 176.7(2) . . .
P(2) C(10) C(14) Fe(1) 124.1(2) . . .
P(2) C(10) C(14) C(13) -176.7(2) . . .
C(11) C(10) C(14) Fe(1) -59.3(2) . . .
C(11) C(10) C(14) C(13) -0.1(3) . . .
C(14) C(10) C(11) Fe(1) 59.4(2) . . .
C(14) C(10) C(11) C(12) 0.3(4) . . .
Fe(1) C(11) C(12) C(13) -59.5(2) . . .
C(10) C(11) C(12) Fe(1) 59.2(2) . . .
C(10) C(11) C(12) C(13) -0.3(4) . . .
Fe(1) C(12) C(13) C(14) -58.8(2) . . .
C(11) C(12) C(13) Fe(1) 59.0(2) . . .
C(11) C(12) C(13) C(14) 0.2(4) . . .
Fe(1) C(13) C(14) C(10) -59.2(2) . . .
C(12) C(13) C(14) Fe(1) 59.1(2) . . .
C(12) C(13) C(14) C(10) -0.1(3) . . .
C(19) C(19) C(20) C(21) -179.5(4) 7_555 . .
C(19) C(20) C(21) C(22) -176.2(4) . . .
C(20) C(21) C(22) C(23) -84.3(7) . . .
C(21) C(22) C(23) C(23) -68.9(7) . . 2_655
C(22) C(23) C(23) C(22) -84.3(7) . 2_655 2_655
